data_2021032
loop_
_publ_author_name
'Li, Peng-Cheng'
'Zhang, Kou-Lin'

_publ_section_title
;
 A new copper(II) supramolecular coordination polymer and a dinuclear
 compound with multifunctional 2-amino-5-sulfobenzoic acid and flexible
 N-donor ligands: synthesis, structure and characterization
;
_journal_coeditor_code OV3107
_journal_issue 3
_journal_name_full 'Acta Crystallographica Section C'
_journal_page_first
;
;
_journal_paper_doi 10.1107/S2053229618002474
_journal_volume 74
_journal_year 2018
_chemical_formula_iupac '[Cu (C10 H16 N6)2 (H2 O)2] (C7 H6 N O5 S)2, 2H2 O'
_chemical_formula_moiety 'C20 H36 Cu N12 O2, 2(C7 H6 N O5 S), 2(H2 O)'
_chemical_formula_sum 'C34 H52 Cu N14 O14 S2'
_chemical_formula_weight 1008.55
_chemical_name_systematic
;<i>catena</i>-Poly[[diaquacopper(II)-\m-1,6-bis(1<i>H</i>-1,2,4-triazol-1-yl)hexane-\k^2^<i>N</i>^4^:<i>N</i>^4'^]
bis(3-amino-4-carboxybenzenesulfonate) dihydrate]
;
_space_group_crystal_system orthorhombic
_space_group_IT_number 32
_space_group_name_Hall 'P 2 -2ab'
_space_group_name_H-M_alt 'P b a 2'
_symmetry_space_group_name_Hall 'P 2 -2ab'
_symmetry_space_group_name_H-M 'P b a 2'
_atom_sites_solution_hydrogens mixed
_audit_creation_method SHELXL-2017/1
_cell_angle_alpha 90
_cell_angle_beta 90
_cell_angle_gamma 90
_cell_formula_units_Z 2
_cell_length_a 13.7110(14)
_cell_length_b 19.1598(19)
_cell_length_c 8.9327(8)
_cell_measurement_reflns_used 9920
_cell_measurement_temperature 296(2)
_cell_measurement_theta_max 27.4426
_cell_measurement_theta_min 2.5937
_cell_volume 2346.6(4)
_computing_cell_refinement
;
SMART (Bruker, 2008)
;
_computing_data_collection
;
SMART (Bruker, 2008)
;
_computing_data_reduction
;
SAINT (Bruker, 2008)
;
_computing_molecular_graphics
;
DIAMOND (Brandenburg, 2005)
;
_computing_publication_material
;
Mercury (Macrae <i>et al.</i>,  2008)
;
_computing_structure_refinement
;
SHELXL2017 (Sheldrick, 2015b)
;
_computing_structure_solution
;
SHELXS2017 (Sheldrick, 2015a)
;
_diffrn_ambient_temperature 296(2)
_diffrn_measured_fraction_theta_full 0.998
_diffrn_measured_fraction_theta_max 0.994
_diffrn_measurement_device_type 'CCD area detector'
_diffrn_measurement_method 'phi and omega scans'
_diffrn_radiation_type MoK\a
_diffrn_radiation_wavelength 0.71073
_diffrn_reflns_av_R_equivalents 0.0261
_diffrn_reflns_limit_h_max 17
_diffrn_reflns_limit_h_min -13
_diffrn_reflns_limit_k_max 24
_diffrn_reflns_limit_k_min -24
_diffrn_reflns_limit_l_max 11
_diffrn_reflns_limit_l_min -11
_diffrn_reflns_number 20614
_diffrn_reflns_theta_full 25.242
_diffrn_reflns_theta_max 27.499
_diffrn_reflns_theta_min 1.063
_exptl_absorpt_coefficient_mu 0.630
_exptl_absorpt_correction_T_max 0.882
_exptl_absorpt_correction_T_min 0.828
_exptl_absorpt_correction_type empirical
_exptl_absorpt_process_details
;
(SADABS; Bruker, 2008)
;
_exptl_crystal_colour BLUE
_exptl_crystal_density_diffrn 1.427
_exptl_crystal_description massive
_exptl_crystal_F_000 1054
_exptl_crystal_size_max 0.3
_exptl_crystal_size_mid 0.25
_exptl_crystal_size_min 0.2
_refine_diff_density_max 0.300
_refine_diff_density_min -0.174
_refine_ls_abs_structure_details
;
Flack <i>x</i> determined using 1740 quotients [(I+)-(I-)]/[(I+)+(I-)]
(Parsons <i>et al.</i>,  2013)
;
_refine_ls_abs_structure_Flack 0.003(6)
_refine_ls_extinction_method none
_refine_ls_goodness_of_fit_ref 1.032
_refine_ls_hydrogen_treatment constr
_refine_ls_matrix_type full
_refine_ls_number_parameters 296
_refine_ls_number_reflns 5240
_refine_ls_number_restraints 1
_refine_ls_restrained_S_all 1.032
_refine_ls_R_factor_all 0.0456
_refine_ls_R_factor_gt 0.0344
_refine_ls_shift/su_max 0.000
_refine_ls_shift/su_mean 0.000
_refine_ls_structure_factor_coef Fsqd
_refine_ls_weighting_details 'w=1/[\s^2^(Fo^2^)+(0.0528P)^2^+0.1297P] where P=(Fo^2^+2Fc^2^)/3'
_refine_ls_weighting_scheme calc
_refine_ls_wR_factor_gt 0.0858
_refine_ls_wR_factor_ref 0.0906
_reflns_number_gt 4419
_reflns_number_total 5240
_reflns_threshold_expression 'I > 2\s(I)'
_cod_data_source_file ov3107sup1.cif
_cod_data_source_block 001
_cod_database_code 2021032
_shelx_space_group_comment
;
The symmetry employed for this shelxl refinement is uniquely defined
by the following loop, which should always be used as a source of
symmetry information in preference to the above space-group names.
They are only intended as comments.
;

loop_
_space_group_symop_operation_xyz
'x, y, z'
'-x, -y, z'
'-x+1/2, y+1/2, z'
'x+1/2, -y+1/2, z'

loop_
_atom_site_type_symbol
_atom_site_label
_atom_site_fract_x
_atom_site_fract_y
_atom_site_fract_z
_atom_site_U_iso_or_equiv
_atom_site_adp_type
_atom_site_calc_flag
_atom_site_occupancy
C C1 0.1624(3) 0.90465(19) 0.8446(4) 0.0601(9) Uani d 1
H H1 0.129851 0.895428 0.933794 0.072 Uiso calc 1
C C2 0.1950(2) 0.94757(17) 0.6347(4) 0.0505(7) Uani d 1
H H2 0.192804 0.973160 0.546285 0.061 Uiso calc 1
C C3 0.3511(3) 0.8832(2) 0.5886(5) 0.0666(10) Uani d 1
H H3A 0.356550 0.912201 0.499975 0.080 Uiso calc 1
H H3B 0.343067 0.835253 0.556156 0.080 Uiso calc 1
C C4 0.4439(3) 0.8893(2) 0.6792(5) 0.0674(10) Uani d 1
H H4A 0.442899 0.855455 0.760020 0.081 Uiso calc 1
H H4B 0.448043 0.935517 0.722990 0.081 Uiso calc 1
C C5 0.5326(3) 0.8764(3) 0.5797(5) 0.0781(12) Uani d 1
H H5A 0.538042 0.913901 0.507339 0.094 Uiso calc 1
H H5B 0.523451 0.833124 0.524951 0.094 Uiso calc 1
C C6 0.6274(3) 0.8719(2) 0.6706(5) 0.0674(10) Uani d 1
H H6A 0.681578 0.884956 0.606605 0.081 Uiso calc 1
H H6B 0.624328 0.905346 0.751917 0.081 Uiso calc 1
C C7 0.6469(2) 0.80038(17) 0.7348(5) 0.0614(8) Uani d 1
H H7A 0.662471 0.768751 0.653450 0.074 Uiso calc 1
H H7B 0.587773 0.783484 0.782248 0.074 Uiso calc 1
C C8 0.7292(2) 0.79852(18) 0.8482(4) 0.0552(8) Uani d 1
H H8A 0.708689 0.822491 0.938550 0.066 Uiso calc 1
H H8B 0.743115 0.750396 0.874260 0.066 Uiso calc 1
C C9 0.9413(3) 0.84857(16) 0.6597(5) 0.0594(9) Uani d 1
H H9 0.991834 0.842399 0.591617 0.071 Uiso calc 1
C C10 0.8497(2) 0.89557(16) 0.8173(4) 0.0482(7) Uani d 1
H H10 0.820187 0.927118 0.882163 0.058 Uiso calc 1
C C11 0.8215(2) 0.68972(15) 0.2055(4) 0.0468(7) Uani d 1
C C12 0.7237(2) 0.67469(14) 0.2423(4) 0.0503(7) Uani d 1
C C13 0.6631(2) 0.73038(18) 0.2821(4) 0.0579(9) Uani d 1
H H13 0.597941 0.721760 0.304079 0.070 Uiso calc 1
C C14 0.6975(2) 0.79707(17) 0.2893(4) 0.0539(8) Uani d 1
H H14 0.656068 0.833097 0.317896 0.065 Uiso calc 1
C C15 0.7950(2) 0.81165(14) 0.2539(4) 0.0453(7) Uani d 1
C C16 0.8551(2) 0.75859(14) 0.2110(4) 0.0448(7) Uani d 1
H H16 0.919317 0.768350 0.184899 0.054 Uiso calc 1
C C17 0.8904(3) 0.63429(18) 0.1629(5) 0.0608(9) Uani d 1
Cu Cu1 0.000000 1.000000 0.73657(8) 0.04232(14) Uani d 1
N N1 0.12802(15) 0.94891(11) 0.7404(3) 0.0455(5) Uani d 1
N N2 0.2454(2) 0.87580(18) 0.8094(4) 0.0687(9) Uani d 1
N N3 0.26582(19) 0.90431(14) 0.6733(3) 0.0522(7) Uani d 1
N N4 0.81759(18) 0.83127(13) 0.7908(3) 0.0482(6) Uani d 1
N N5 0.8757(2) 0.80055(14) 0.6880(4) 0.0635(8) Uani d 1
N N6 0.92825(15) 0.90826(11) 0.7395(3) 0.0462(5) Uani d 1
N N7 0.6852(2) 0.60838(14) 0.2410(5) 0.0675(8) Uani d 1
H H7C 0.625113 0.601875 0.264899 0.081 Uiso d 1
H H7D 0.721213 0.573465 0.216698 0.081 Uiso d 1
O O1 0.8713(2) 0.57288(13) 0.1721(5) 0.0995(12) Uani d 1
O O2 0.9758(2) 0.65620(14) 0.1184(4) 0.0811(9) Uani d 1
H H2A 1.010637 0.622503 0.099914 0.122 Uiso d 1
O O3 0.8047(3) 0.92748(15) 0.4013(3) 0.0897(10) Uani d 1
O O4 0.94143(19) 0.89604(12) 0.2459(7) 0.1211(17) Uani d 1
O O5 0.7917(3) 0.93515(14) 0.1366(3) 0.0781(8) Uani d 1
O O1W 0.000000 1.000000 1.0120(5) 0.0684(13) Uani d 1
H H1W -0.023600 0.971200 1.074324 0.103 Uiso d 1
O O2W 0.000000 1.000000 0.4774(5) 0.0692(13) Uani d 1
H H2W -0.026300 0.968500 0.424974 0.104 Uiso d 1
O O3W 0.0996(3) 0.55755(15) 0.0546(4) 0.0913(10) Uani d 1
H H3WA 0.088797 0.514210 0.049020 0.137 Uiso d 1
H H3WB 0.158097 0.565110 0.080710 0.137 Uiso d 1
S S1 0.83731(6) 0.89868(4) 0.26184(11) 0.0558(2) Uani d 1

loop_
_atom_site_aniso_label
_atom_site_aniso_U_11
_atom_site_aniso_U_22
_atom_site_aniso_U_33
_atom_site_aniso_U_12
_atom_site_aniso_U_13
_atom_site_aniso_U_23
C1 0.056(2) 0.060(2) 0.064(2) 0.0082(16) 0.0095(16) 0.0184(18)
C2 0.0434(16) 0.0521(18) 0.0560(19) 0.0068(13) -0.0012(14) 0.0096(15)
C3 0.0509(19) 0.079(2) 0.070(2) 0.0161(17) 0.0007(17) -0.004(2)
C4 0.0470(19) 0.089(3) 0.066(2) 0.0105(17) 0.0013(16) -0.0049(19)
C5 0.051(2) 0.114(3) 0.069(3) 0.014(2) 0.0084(19) 0.007(2)
C6 0.0437(18) 0.081(2) 0.077(2) 0.0014(17) 0.0042(17) 0.000(2)
C7 0.0504(16) 0.0588(18) 0.075(2) -0.0131(13) 0.0014(19) -0.005(2)
C8 0.0530(18) 0.0469(18) 0.066(2) -0.0142(14) 0.0022(15) 0.0044(16)
C9 0.0512(19) 0.0419(17) 0.085(2) 0.0019(14) 0.0109(16) -0.0081(17)
C10 0.0464(16) 0.0438(17) 0.0545(19) -0.0070(12) 0.0015(14) -0.0059(14)
C11 0.0517(16) 0.0384(14) 0.0502(18) -0.0059(11) -0.0038(13) -0.0002(13)
C12 0.0558(16) 0.0437(14) 0.0513(17) -0.0146(12) -0.0071(17) 0.0011(17)
C13 0.0458(16) 0.061(2) 0.067(2) -0.0135(14) 0.0058(15) 0.0020(18)
C14 0.0480(16) 0.0501(17) 0.064(2) -0.0044(13) 0.0089(14) -0.0090(16)
C15 0.0508(14) 0.0375(13) 0.0477(17) -0.0085(11) 0.0015(14) -0.0055(15)
C16 0.0435(14) 0.0429(15) 0.0480(19) -0.0084(11) -0.0015(13) -0.0022(14)
C17 0.060(2) 0.0460(18) 0.077(2) -0.0038(15) -0.0021(18) -0.0017(17)
Cu1 0.0338(2) 0.0362(2) 0.0571(3) -0.00195(16) 0.000 0.000
N1 0.0376(10) 0.0406(11) 0.0582(14) 0.0006(9) -0.0012(13) 0.0062(14)
N2 0.0607(19) 0.072(2) 0.073(2) 0.0187(15) 0.0065(16) 0.0218(17)
N3 0.0412(14) 0.0548(16) 0.0605(16) 0.0092(11) 0.0004(12) 0.0039(13)
N4 0.0460(13) 0.0379(12) 0.0605(16) -0.0065(10) -0.0037(12) 0.0004(12)
N5 0.0618(17) 0.0387(13) 0.090(2) -0.0017(12) 0.0112(15) -0.0098(14)
N6 0.0402(11) 0.0411(12) 0.0573(14) -0.0026(9) -0.0015(13) -0.0017(13)
N7 0.0647(17) 0.0470(14) 0.091(2) -0.0210(11) 0.002(2) -0.001(2)
O1 0.088(2) 0.0361(13) 0.174(4) -0.0072(12) 0.026(2) -0.0093(17)
O2 0.0645(16) 0.0448(14) 0.134(3) 0.0034(11) 0.0197(17) 0.0005(16)
O3 0.146(3) 0.0552(16) 0.0676(17) -0.0180(17) 0.0059(18) -0.0221(14)
O4 0.0528(14) 0.0509(14) 0.260(5) -0.0154(11) 0.014(3) -0.013(3)
O5 0.114(2) 0.0502(15) 0.0701(17) -0.0101(14) 0.0084(16) 0.0074(14)
O1W 0.075(3) 0.076(3) 0.054(2) -0.0265(18) 0.000 0.000
O2W 0.065(3) 0.090(4) 0.053(2) -0.0332(19) 0.000 0.000
O3W 0.091(2) 0.0529(15) 0.130(3) 0.0140(14) 0.021(2) 0.0144(18)
S1 0.0580(4) 0.0375(4) 0.0720(6) -0.0098(3) 0.0069(4) -0.0083(4)

loop_
_atom_type_symbol
_atom_type_description
_atom_type_scat_dispersion_real
_atom_type_scat_dispersion_imag
_atom_type_scat_source
C C 0.0033 0.0016 'International Tables Vol C Tables 4.2.6.8 and 6.1.1.4'
H H 0.0000 0.0000 'International Tables Vol C Tables 4.2.6.8 and 6.1.1.4'
Cu Cu 0.3201 1.2651 'International Tables Vol C Tables 4.2.6.8 and 6.1.1.4'
N N 0.0061 0.0033 'International Tables Vol C Tables 4.2.6.8 and 6.1.1.4'
O O 0.0106 0.0060 'International Tables Vol C Tables 4.2.6.8 and 6.1.1.4'
S S 0.1246 0.1234 'International Tables Vol C Tables 4.2.6.8 and 6.1.1.4'

loop_
_geom_angle_atom_site_label_1
_geom_angle_atom_site_label_2
_geom_angle_atom_site_label_3
_geom_angle_site_symmetry_1
_geom_angle_site_symmetry_3
_geom_angle
_geom_angle_publ_flag
N2 C1 N1 . . 114.0(3) ?
N2 C1 H1 . . 123.0 ?
N1 C1 H1 . . 123.0 ?
N1 C2 N3 . . 109.7(3) ?
N1 C2 H2 . . 125.2 ?
N3 C2 H2 . . 125.2 ?
N3 C3 C4 . . 112.2(3) ?
N3 C3 H3A . . 109.2 ?
C4 C3 H3A . . 109.2 ?
N3 C3 H3B . . 109.2 ?
C4 C3 H3B . . 109.2 ?
H3A C3 H3B . . 107.9 ?
C3 C4 C5 . . 110.2(4) ?
C3 C4 H4A . . 109.6 ?
C5 C4 H4A . . 109.6 ?
C3 C4 H4B . . 109.6 ?
C5 C4 H4B . . 109.6 ?
H4A C4 H4B . . 108.1 ?
C4 C5 C6 . . 112.1(4) ?
C4 C5 H5A . . 109.2 ?
C6 C5 H5A . . 109.2 ?
C4 C5 H5B . . 109.2 ?
C6 C5 H5B . . 109.2 ?
H5A C5 H5B . . 107.9 ?
C7 C6 C5 . . 113.7(4) ?
C7 C6 H6A . . 108.8 ?
C5 C6 H6A . . 108.8 ?
C7 C6 H6B . . 108.8 ?
C5 C6 H6B . . 108.8 ?
H6A C6 H6B . . 107.7 ?
C6 C7 C8 . . 114.0(3) ?
C6 C7 H7A . . 108.8 ?
C8 C7 H7A . . 108.8 ?
C6 C7 H7B . . 108.8 ?
C8 C7 H7B . . 108.8 ?
H7A C7 H7B . . 107.6 ?
N4 C8 C7 . . 111.9(3) ?
N4 C8 H8A . . 109.2 ?
C7 C8 H8A . . 109.2 ?
N4 C8 H8B . . 109.2 ?
C7 C8 H8B . . 109.2 ?
H8A C8 H8B . . 107.9 ?
N5 C9 N6 . . 113.6(3) ?
N5 C9 H9 . . 123.2 ?
N6 C9 H9 . . 123.2 ?
N6 C10 N4 . . 110.6(3) ?
N6 C10 H10 . . 124.7 ?
N4 C10 H10 . . 124.7 ?
C16 C11 C12 . . 119.8(3) ?
C16 C11 C17 . . 118.6(3) ?
C12 C11 C17 . . 121.5(3) ?
N7 C12 C13 . . 118.7(3) ?
N7 C12 C11 . . 123.4(3) ?
C13 C12 C11 . . 117.9(3) ?
C14 C13 C12 . . 121.5(3) ?
C14 C13 H13 . . 119.3 ?
C12 C13 H13 . . 119.3 ?
C13 C14 C15 . . 120.4(3) ?
C13 C14 H14 . . 119.8 ?
C15 C14 H14 . . 119.8 ?
C16 C15 C14 . . 119.4(3) ?
C16 C15 S1 . . 121.1(2) ?
C14 C15 S1 . . 119.5(2) ?
C15 C16 C11 . . 121.0(3) ?
C15 C16 H16 . . 119.5 ?
C11 C16 H16 . . 119.5 ?
O1 C17 O2 . . 121.9(3) ?
O1 C17 C11 . . 123.1(3) ?
O2 C17 C11 . . 115.0(3) ?
N1 Cu1 N1 . 2_575 178.03(18) y
N1 Cu1 N6 . 2_675 89.90(9) y
N1 Cu1 N6 2_575 2_675 90.08(9) y
N1 Cu1 N6 . 1_455 90.08(9) ?
N1 Cu1 N6 2_575 1_455 89.90(9) ?
N6 Cu1 N6 2_675 1_455 178.52(18) y
N1 Cu1 O2W . . 90.98(9) y
N1 Cu1 O2W 2_575 . 90.98(9) ?
N6 Cu1 O2W 2_675 . 90.74(9) y
N6 Cu1 O2W 1_455 . 90.74(9) ?
N1 Cu1 O1W . . 89.02(9) y
N1 Cu1 O1W 2_575 . 89.02(9) ?
N6 Cu1 O1W 2_675 . 89.26(9) y
N6 Cu1 O1W 1_455 . 89.26(9) ?
O2W Cu1 O1W . . 180.0 y
C2 N1 C1 . . 103.9(3) ?
C2 N1 Cu1 . . 127.3(2) ?
C1 N1 Cu1 . . 128.7(2) ?
C1 N2 N3 . . 103.0(3) ?
C2 N3 N2 . . 109.5(3) ?
C2 N3 C3 . . 129.1(3) ?
N2 N3 C3 . . 121.3(3) ?
C10 N4 N5 . . 109.2(3) ?
C10 N4 C8 . . 127.7(3) ?
N5 N4 C8 . . 122.8(2) ?
C9 N5 N4 . . 103.3(3) ?
C10 N6 C9 . . 103.3(2) ?
C10 N6 Cu1 . 1_655 124.9(2) ?
C9 N6 Cu1 . 1_655 131.5(2) ?
C12 N7 H7C . . 119.9 ?
C12 N7 H7D . . 120.1 ?
H7C N7 H7D . . 120.0 ?
C17 O2 H2A . . 109.3 ?
Cu1 O1W H1W . . 131.0 ?
Cu1 O1W H1W . 2_575 131.024(4) ?
H1W O1W H1W . 2_575 98.0 ?
Cu1 O2W H2W . . 123.7 ?
Cu1 O2W H2W . 2_575 123.655(3) ?
H2W O2W H2W . 2_575 112.7 ?
H3WA O3W H3WB . . 110.5 ?
O3 S1 O4 . . 114.2(3) ?
O3 S1 O5 . . 110.4(2) ?
O4 S1 O5 . . 111.5(3) ?
O3 S1 C15 . . 107.19(18) ?
O4 S1 C15 . . 106.80(14) ?
O5 S1 C15 . . 106.30(16) ?

loop_
_geom_bond_atom_site_label_1
_geom_bond_atom_site_label_2
_geom_bond_site_symmetry_2
_geom_bond_distance
_geom_bond_publ_flag
C1 N2 . 1.303(5) ?
C1 N1 . 1.344(4) ?
C1 H1 . 0.9300 ?
C2 N1 . 1.318(4) ?
C2 N3 . 1.322(4) ?
C2 H2 . 0.9300 ?
C3 N3 . 1.450(5) ?
C3 C4 . 1.512(5) ?
C3 H3A . 0.9700 ?
C3 H3B . 0.9700 ?
C4 C5 . 1.527(6) ?
C4 H4A . 0.9700 ?
C4 H4B . 0.9700 ?
C5 C6 . 1.535(6) ?
C5 H5A . 0.9700 ?
C5 H5B . 0.9700 ?
C6 C7 . 1.509(6) ?
C6 H6A . 0.9700 ?
C6 H6B . 0.9700 ?
C7 C8 . 1.517(5) ?
C7 H7A . 0.9700 ?
C7 H7B . 0.9700 ?
C8 N4 . 1.458(4) ?
C8 H8A . 0.9700 ?
C8 H8B . 0.9700 ?
C9 N5 . 1.311(4) ?
C9 N6 . 1.359(4) ?
C9 H9 . 0.9300 ?
C10 N6 . 1.305(4) ?
C10 N4 . 1.329(4) ?
C10 H10 . 0.9300 ?
C11 C16 . 1.398(4) ?
C11 C12 . 1.411(4) ?
C11 C17 . 1.471(5) ?
C12 N7 . 1.376(4) ?
C12 C13 . 1.398(5) ?
C13 C14 . 1.364(5) ?
C13 H13 . 0.9300 ?
C14 C15 . 1.402(4) ?
C14 H14 . 0.9300 ?
C15 C16 . 1.363(4) ?
C15 S1 . 1.767(3) ?
C16 H16 . 0.9300 ?
C17 O1 . 1.208(4) ?
C17 O2 . 1.307(5) ?
Cu1 N1 . 2.010(2) y
Cu1 N1 2_575 2.010(2) ?
Cu1 N6 2_675 2.015(2) y
Cu1 N6 1_455 2.015(2) ?
Cu1 O2W . 2.315(4) y
Cu1 O1W . 2.461(4) y
N2 N3 . 1.362(4) ?
N4 N5 . 1.351(4) ?
N7 H7C . 0.8603 ?
N7 H7D . 0.8591 ?
O2 H2A . 0.8197 ?
O3 S1 . 1.434(3) ?
O4 S1 . 1.436(3) ?
O5 S1 . 1.460(3) ?
O1W H1W . 0.8479 ?
O1W H1W 2_575 0.8479 ?
O2W H2W . 0.8446 ?
O2W H2W 2_575 0.8446 ?
O3W H3WA . 0.8450 ?
O3W H3WB . 0.8478 ?

loop_
_geom_hbond_atom_site_label_D
_geom_hbond_atom_site_label_H
_geom_hbond_atom_site_label_A
_geom_hbond_site_symmetry_A
_geom_hbond_distance_DH
_geom_hbond_distance_HA
_geom_hbond_distance_DA
_geom_hbond_angle_DHA
_geom_hbond_publ_flag
C8 H8B N2 4_565 0.97 2.49 3.365(5) 150.6 yes
N7 H7C O4 4_465 0.86 2.52 3.344(4) 159.5 yes
O3W H3WB O5 4_465 0.85 1.90 2.737(5) 170.0 yes
O3W H3WA O1 2_665 0.84 2.07 2.740(4) 135.5 yes
O2 H2A O3W 1_655 0.82 1.79 2.603(4) 172.1 yes
O2W H2W O4 1_455 0.84 2.16 2.981(6) 162.8 yes
O2W H2W O3 1_455 0.84 2.46 3.092(4) 132.8 yes
O1W H1W O4 1_456 0.85 2.16 2.996(6) 170.3 yes

_cod_database_fobs_code 2021032
